data_7231543
loop_
_publ_author_name
'Wang, Xiuli'
'Bai, Xue'
'Lin, Hongyan'
'Sun, Junjun'
'Liu, Guocheng'
'Wang, Xiang'

_publ_section_title
;
 Novel polyoxometalate-based cobalt complexes based on rigid
 pyridyl-triazole-tetrazole and pyridyl-bis(triazole) ligands
;
_journal_issue 41
_journal_name_full CrystEngComm
_journal_page_first 6438
_journal_paper_doi 10.1039/C8CE01158C
_journal_volume 20
_journal_year 2018
_chemical_formula_sum 'C18 H32 Co3 Mo8 N14 O36'
_chemical_formula_weight 1964.88
_space_group_crystal_system triclinic
_space_group_IT_number 2
_space_group_name_Hall '-P 1'
_space_group_name_H-M_alt 'P -1'
_symmetry_space_group_name_Hall '-P 1'
_symmetry_space_group_name_H-M 'P -1'
_atom_sites_solution_hydrogens geom
_audit_creation_method SHELXL-2014/7
_audit_update_record
;
2018-07-04 deposited with the CCDC.
2018-09-19 downloaded from the CCDC.
;
_cell_angle_alpha 93.925(4)
_cell_angle_beta 114.034(3)
_cell_angle_gamma 96.044(3)
_cell_formula_units_Z 1
_cell_length_a 10.6530(17)
_cell_length_b 11.3800(18)
_cell_length_c 12.165(2)
_cell_measurement_reflns_used 900
_cell_measurement_temperature 293(2)
_cell_measurement_theta_max 21.5335
_cell_measurement_theta_min 2.5778
_cell_volume 1329.3(4)
_computing_cell_refinement 'SAINT v8.34A (Bruker, 2013)'
_computing_data_collection 'Bruker Smart'
_computing_data_reduction 'SAINT v8.34A (Bruker, 2013)'
_computing_molecular_graphics 'Bruker SHELXTL'
_computing_publication_material 'Bruker SHELXTL'
_computing_structure_refinement 'SHELXL-2014/7 (Sheldrick, 2014)'
_computing_structure_solution 'XT, VERSION 2014/5'
_diffrn_ambient_temperature 293(2)
_diffrn_measured_fraction_theta_full 0.998
_diffrn_measured_fraction_theta_max 0.998
_diffrn_measurement_device_type 'Bruker Smart Apex II'
_diffrn_measurement_method 'w scans'
_diffrn_radiation_type MoK\a
_diffrn_radiation_wavelength 0.71069
_diffrn_reflns_av_R_equivalents 0.0509
_diffrn_reflns_av_unetI/netI 0.1021
_diffrn_reflns_Laue_measured_fraction_full 0.998
_diffrn_reflns_Laue_measured_fraction_max 0.998
_diffrn_reflns_limit_h_max 12
_diffrn_reflns_limit_h_min -11
_diffrn_reflns_limit_k_max 13
_diffrn_reflns_limit_k_min -13
_diffrn_reflns_limit_l_max 12
_diffrn_reflns_limit_l_min -14
_diffrn_reflns_number 7800
_diffrn_reflns_point_group_measured_fraction_full 0.998
_diffrn_reflns_point_group_measured_fraction_max 0.998
_diffrn_reflns_theta_full 25.135
_diffrn_reflns_theta_max 25.135
_diffrn_reflns_theta_min 1.813
_exptl_absorpt_coefficient_mu 2.835
_exptl_absorpt_correction_T_max 0.7452
_exptl_absorpt_correction_T_min 0.6651
_exptl_absorpt_correction_type multi-scan
_exptl_absorpt_process_details 'SADABS 2014/5'
_exptl_crystal_colour pink
_exptl_crystal_density_diffrn 2.454
_exptl_crystal_description block
_exptl_crystal_F_000 923
_exptl_crystal_size_max 0.16
_exptl_crystal_size_mid 0.15
_exptl_crystal_size_min 0.15
_refine_diff_density_max 2.963
_refine_diff_density_min -1.127
_refine_diff_density_rms 0.251
_refine_ls_extinction_method none
_refine_ls_goodness_of_fit_ref 1.015
_refine_ls_hydrogen_treatment constr
_refine_ls_matrix_type full
_refine_ls_number_parameters 358
_refine_ls_number_reflns 4754
_refine_ls_number_restraints 0
_refine_ls_restrained_S_all 1.015
_refine_ls_R_factor_all 0.1008
_refine_ls_R_factor_gt 0.0605
_refine_ls_shift/su_max 0.000
_refine_ls_shift/su_mean 0.000
_refine_ls_structure_factor_coef Fsqd
_refine_ls_weighting_details 'w=1/[\s^2^(Fo^2^)+(0.0856P)^2^+9.6561P] where P=(Fo^2^+2Fc^2^)/3'
_refine_ls_weighting_scheme calc
_refine_ls_wR_factor_gt 0.1570
_refine_ls_wR_factor_ref 0.1813
_reflns_Friedel_coverage 0.000
_reflns_number_gt 3143
_reflns_number_total 4764
_reflns_threshold_expression 'I > 2\s(I)'
_cod_data_source_file c8ce01158c2.cif
_cod_data_source_block 3
_cod_depositor_comments 'Adding full bibliography for 7231541--7231543.cif.'
_cod_database_code 7231543
_shelx_shelxl_version_number 2014/7
_shelx_space_group_comment
;
The symmetry employed for this shelxl refinement is uniquely defined
by the following loop, which should always be used as a source of
symmetry information in preference to the above space-group names.
They are only intended as comments.
;

loop_
_space_group_symop_operation_xyz
'x, y, z'
'-x, -y, -z'

loop_
_atom_site_label
_atom_site_type_symbol
_atom_site_fract_x
_atom_site_fract_y
_atom_site_fract_z
_atom_site_U_iso_or_equiv
_atom_site_adp_type
_atom_site_occupancy
_atom_site_site_symmetry_order
_atom_site_calc_flag
_atom_site_refinement_flags_posn
_atom_site_refinement_flags_adp
_atom_site_refinement_flags_occupancy
Mo1 Mo 0.00465(11) -0.03885(9) 0.81030(10) 0.0162(3) Uani 1 1 d . . .
Co1 Co 0.0000 -0.5000 1.0000 0.0312(7) Uani 1 2 d S . P
O1 O -0.1553(9) -0.0589(8) 0.8142(8) 0.025(2) Uani 1 1 d . . .
O1W O 0.0933(14) -0.4130(10) 0.8940(12) 0.064(4) Uani 1 1 d . . .
N1 N -0.0388(11) -0.3325(10) 1.0501(10) 0.031(3) Uani 1 1 d . . .
C1 C 0.0194(13) -0.2368(10) 1.1302(12) 0.024(3) Uani 1 1 d . . .
H1A H 0.1041 -0.2313 1.1972 0.029 Uiso 1 1 calc R U .
Mo2 Mo 0.16339(12) -0.19598(10) 0.68836(10) 0.0216(3) Uani 1 1 d . . .
Co2 Co -0.28728(17) -0.05977(15) 0.90690(16) 0.0204(4) Uani 1 1 d . . .
O2W O -0.3781(12) 0.0761(10) 0.8110(10) 0.050(3) Uani 1 1 d . . .
N2 N -0.1954(12) -0.4920(11) 0.8646(12) 0.039(3) Uani 1 1 d . . .
C2 C -0.1576(13) -0.2993(11) 0.9717(12) 0.024(3) Uani 1 1 d . . .
O2 O -0.1249(9) 0.0558(7) 1.0455(8) 0.0213(19) Uani 1 1 d . . .
Mo3 Mo 0.21796(12) -0.11038(11) 0.46126(11) 0.0253(3) Uani 1 1 d . . .
O3 O -0.0045(9) -0.1831(7) 0.7208(7) 0.0215(19) Uani 1 1 d . . .
N3 N -0.1732(10) -0.1911(9) 0.9985(9) 0.018(2) Uani 1 1 d . . .
C3 C -0.2499(13) -0.3908(11) 0.8682(12) 0.026(3) Uani 1 1 d . . .
O3W O -0.3913(9) -0.0625(8) 1.0229(8) 0.029(2) Uani 1 1 d . . .
Mo4 Mo 0.11640(11) 0.09493(10) 0.62256(10) 0.0179(3) Uani 1 1 d . . .
N4 N -0.0575(10) -0.1490(9) 1.1038(9) 0.016(2) Uani 1 1 d . . .
O4W O -0.4377(9) -0.1724(8) 0.7668(9) 0.034(2) Uani 1 1 d . . .
O4 O -0.0619(8) 0.0505(8) 0.6636(8) 0.0216(19) Uani 1 1 d . . .
C4 C -0.3989(14) -0.5041(13) 0.7230(13) 0.033(3) Uani 1 1 d . . .
O5 O 0.0423(8) -0.1076(7) 0.5236(7) 0.0173(18) Uani 1 1 d . . .
N5 N -0.3767(11) -0.3941(9) 0.7826(11) 0.031(3) Uani 1 1 d . . .
H5A H -0.4306 -0.3405 0.7686 0.037 Uiso 1 1 calc R U .
C5 C -0.5282(16) -0.5599(13) 0.6189(14) 0.040(4) Uani 1 1 d . . .
O5W O -0.563(4) -0.265(2) 1.070(2) 0.29(2) Uani 1 1 d . . .
O6 O 0.2975(9) -0.1391(8) 0.6302(8) 0.026(2) Uani 1 1 d . . .
N6 N -0.2943(12) -0.5675(11) 0.7701(12) 0.043(3) Uani 1 1 d . . .
C6 C -0.6438(17) -0.5010(17) 0.5756(16) 0.057(5) Uani 1 1 d . . .
H6A H -0.6382 -0.4237 0.6094 0.069 Uiso 1 1 calc R U .
O7 O 0.1642(10) 0.2355(8) 0.6945(9) 0.032(2) Uani 1 1 d . . .
N7 N -0.7698(15) -0.6623(15) 0.4295(13) 0.056(4) Uani 1 1 d . . .
C7 C -0.7634(19) -0.5548(19) 0.485(2) 0.077(7) Uani 1 1 d . . .
H7A H -0.8421 -0.5172 0.4613 0.092 Uiso 1 1 calc R U .
O8 O 0.0985(11) -0.3341(8) 0.6080(9) 0.035(2) Uani 1 1 d . . .
C8 C -0.6609(19) -0.7184(15) 0.4668(14) 0.048(5) Uani 1 1 d . . .
H8A H -0.6681 -0.7935 0.4276 0.057 Uiso 1 1 calc R U .
O9 O 0.1777(8) -0.0001(7) 0.7534(7) 0.0170(18) Uani 1 1 d . . .
C9 C -0.5356(18) -0.6703(14) 0.5620(15) 0.046(4) Uani 1 1 d . . .
H9A H -0.4596 -0.7114 0.5863 0.055 Uiso 1 1 calc R U .
O10 O 0.2364(9) 0.0762(8) 0.5619(8) 0.025(2) Uani 1 1 d . . .
O11 O 0.1781(13) -0.2543(10) 0.4013(9) 0.052(3) Uani 1 1 d . . .
O12 O 0.2759(10) -0.2203(9) 0.8296(9) 0.036(3) Uani 1 1 d . . .
O13 O 0.3515(10) -0.0573(11) 0.4294(10) 0.051(3) Uani 1 1 d . . .

loop_
_atom_site_aniso_label
_atom_site_aniso_U_11
_atom_site_aniso_U_22
_atom_site_aniso_U_33
_atom_site_aniso_U_23
_atom_site_aniso_U_13
_atom_site_aniso_U_12
Mo1 0.0149(5) 0.0195(6) 0.0121(6) 0.0008(4) 0.0042(4) 0.0010(4)
Co1 0.0325(15) 0.0216(14) 0.0290(16) -0.0038(12) 0.0017(13) 0.0105(12)
O1 0.025(5) 0.029(5) 0.020(5) -0.001(4) 0.010(4) 0.001(4)
O1W 0.084(9) 0.044(7) 0.074(10) 0.028(7) 0.041(8) 0.007(7)
N1 0.024(6) 0.031(7) 0.022(6) 0.000(5) -0.007(5) 0.012(5)
C1 0.022(7) 0.014(6) 0.025(8) -0.005(6) 0.000(6) 0.002(5)
Mo2 0.0232(6) 0.0235(6) 0.0190(6) 0.0041(5) 0.0082(5) 0.0094(5)
Co2 0.0166(9) 0.0269(10) 0.0161(9) 0.0026(8) 0.0047(7) 0.0061(7)
O2W 0.062(8) 0.062(8) 0.035(7) 0.022(6) 0.022(6) 0.029(6)
N2 0.031(7) 0.032(7) 0.033(8) -0.013(6) -0.006(6) 0.004(6)
C2 0.020(7) 0.025(7) 0.017(7) 0.010(6) -0.005(6) 0.008(6)
O2 0.025(5) 0.022(5) 0.019(5) 0.001(4) 0.011(4) 0.005(4)
Mo3 0.0219(6) 0.0407(7) 0.0166(6) 0.0068(5) 0.0082(5) 0.0165(5)
O3 0.028(5) 0.019(5) 0.014(5) -0.001(4) 0.007(4) -0.001(4)
N3 0.020(5) 0.018(5) 0.009(5) 0.001(4) -0.001(4) 0.004(4)
C3 0.021(7) 0.020(7) 0.023(8) -0.009(6) -0.003(6) -0.002(5)
O3W 0.018(5) 0.044(6) 0.026(5) -0.001(5) 0.012(4) 0.007(4)
Mo4 0.0157(5) 0.0215(6) 0.0137(6) 0.0024(5) 0.0039(5) 0.0001(4)
N4 0.022(5) 0.019(5) 0.009(5) 0.000(4) 0.008(4) 0.002(4)
O4W 0.013(4) 0.037(6) 0.036(6) 0.000(5) -0.007(4) 0.006(4)
O4 0.019(4) 0.030(5) 0.014(5) 0.005(4) 0.004(4) 0.003(4)
C4 0.023(7) 0.041(9) 0.029(9) 0.004(7) 0.006(7) 0.002(6)
O5 0.014(4) 0.021(4) 0.015(5) 0.003(4) 0.003(4) 0.005(3)
N5 0.025(6) 0.016(6) 0.042(8) -0.002(5) 0.002(6) 0.011(5)
C5 0.035(9) 0.036(9) 0.036(9) -0.008(7) 0.005(7) -0.003(7)
O5W 0.54(6) 0.087(16) 0.083(18) -0.015(13) -0.03(3) 0.07(2)
O6 0.019(5) 0.035(5) 0.021(5) 0.007(4) 0.003(4) 0.013(4)
N6 0.031(7) 0.037(7) 0.041(8) -0.010(6) -0.004(6) 0.006(6)
C6 0.036(10) 0.062(12) 0.042(11) -0.023(9) -0.007(8) -0.010(9)
O7 0.039(6) 0.022(5) 0.025(6) -0.006(4) 0.008(5) -0.009(4)
N7 0.038(9) 0.077(12) 0.033(9) -0.018(8) 0.007(7) -0.024(8)
C7 0.035(10) 0.069(14) 0.077(16) -0.034(12) -0.016(10) -0.012(9)
O8 0.052(6) 0.015(5) 0.043(6) -0.002(4) 0.023(5) 0.013(4)
C8 0.064(12) 0.043(10) 0.031(9) -0.006(8) 0.026(9) -0.036(9)
O9 0.018(4) 0.020(4) 0.011(4) 0.000(4) 0.005(4) -0.001(3)
C9 0.053(10) 0.039(9) 0.042(10) -0.006(8) 0.023(9) -0.010(8)
O10 0.022(5) 0.034(5) 0.017(5) -0.001(4) 0.009(4) -0.002(4)
O11 0.090(9) 0.048(7) 0.024(6) 0.008(5) 0.021(6) 0.039(6)
O12 0.030(5) 0.059(7) 0.028(6) 0.027(5) 0.013(5) 0.023(5)
O13 0.028(6) 0.101(10) 0.031(6) 0.021(6) 0.015(5) 0.020(6)

loop_
_atom_type_symbol
_atom_type_description
_atom_type_scat_dispersion_real
_atom_type_scat_dispersion_imag
_atom_type_scat_source
C C 0.0033 0.0016 'International Tables Vol C Tables 4.2.6.8 and 6.1.1.4'
H H 0.0000 0.0000 'International Tables Vol C Tables 4.2.6.8 and 6.1.1.4'
N N 0.0061 0.0033 'International Tables Vol C Tables 4.2.6.8 and 6.1.1.4'
O O 0.0106 0.0060 'International Tables Vol C Tables 4.2.6.8 and 6.1.1.4'
Co Co 0.3494 0.9721 'International Tables Vol C Tables 4.2.6.8 and 6.1.1.4'
Mo Mo -1.6832 0.6857 'International Tables Vol C Tables 4.2.6.8 and 6.1.1.4'

loop_
_geom_angle_atom_site_label_1
_geom_angle_atom_site_label_2
_geom_angle_atom_site_label_3
_geom_angle
_geom_angle_site_symmetry_1
_geom_angle_site_symmetry_3
O1 Mo1 O2 106.4(4) . 2_557
O1 Mo1 O3 100.2(4) . .
O2 Mo1 O3 102.0(4) 2_557 .
O1 Mo1 O4 93.3(4) . .
O2 Mo1 O4 151.6(4) 2_557 .
O3 Mo1 O4 94.2(4) . .
O1 Mo1 N4 94.1(4) . 2_557
O2 Mo1 N4 80.0(4) 2_557 2_557
O3 Mo1 N4 164.2(4) . 2_557
O4 Mo1 N4 78.3(3) . 2_557
O1 Mo1 O9 163.9(4) . .
O2 Mo1 O9 89.7(3) 2_557 .
O3 Mo1 O9 77.4(3) . .
O4 Mo1 O9 71.2(3) . .
N4 Mo1 O9 87.0(3) 2_557 .
N2 Co1 N2 180.0 . 2_547
N2 Co1 N1 78.0(4) . .
N2 Co1 N1 102.0(4) 2_547 .
N2 Co1 N1 102.0(4) . 2_547
N2 Co1 N1 78.0(4) 2_547 2_547
N1 Co1 N1 180.0 . 2_547
N2 Co1 O1W 89.4(5) . .
N2 Co1 O1W 90.6(5) 2_547 .
N1 Co1 O1W 87.5(5) . .
N1 Co1 O1W 92.5(5) 2_547 .
N2 Co1 O1W 90.6(5) . 2_547
N2 Co1 O1W 89.4(5) 2_547 2_547
N1 Co1 O1W 92.5(5) . 2_547
N1 Co1 O1W 87.5(5) 2_547 2_547
O1W Co1 O1W 180.0 . 2_547
Mo1 O1 Co2 152.5(5) . .
C1 N1 C2 102.8(11) . .
C1 N1 Co1 141.9(9) . .
C2 N1 Co1 115.0(9) . .
N1 C1 N4 112.1(11) . .
O8 Mo2 O12 105.2(5) . .
O8 Mo2 O6 102.3(4) . .
O12 Mo2 O6 98.2(4) . .
O8 Mo2 O3 93.6(4) . .
O12 Mo2 O3 98.9(4) . .
O6 Mo2 O3 152.7(3) . .
O8 Mo2 O5 91.4(4) . .
O12 Mo2 O5 163.1(4) . .
O6 Mo2 O5 75.3(3) . .
O3 Mo2 O5 82.2(3) . .
O8 Mo2 O9 160.7(4) . .
O12 Mo2 O9 91.3(4) . .
O6 Mo2 O9 84.6(3) . .
O3 Mo2 O9 73.9(3) . .
O5 Mo2 O9 72.7(3) . .
O4W Co2 O2W 85.5(4) . .
O4W Co2 O2 176.6(4) . .
O2W Co2 O2 94.5(4) . .
O4W Co2 N3 97.0(4) . .
O2W Co2 N3 172.6(4) . .
O2 Co2 N3 82.6(4) . .
O4W Co2 O3W 96.3(4) . .
O2W Co2 O3W 97.4(4) . .
O2 Co2 O3W 87.1(3) . .
N3 Co2 O3W 89.3(4) . .
O4W Co2 O1 90.1(4) . .
O2W Co2 O1 88.9(4) . .
O2 Co2 O1 86.5(3) . .
N3 Co2 O1 84.1(4) . .
O3W Co2 O1 171.4(3) . .
C3 N2 N6 106.2(11) . .
C3 N2 Co1 117.1(9) . .
N6 N2 Co1 136.6(9) . .
N3 C2 N1 114.0(12) . .
N3 C2 C3 130.0(11) . .
N1 C2 C3 116.1(11) . .
Mo1 O2 Co2 133.8(4) 2_557 .
O11 Mo3 O13 104.2(6) . .
O11 Mo3 O6 96.5(4) . .
O13 Mo3 O6 106.7(4) . .
O11 Mo3 O4 97.8(4) . 2_556
O13 Mo3 O4 101.5(4) . 2_556
O6 Mo3 O4 143.9(4) . 2_556
O11 Mo3 O5 97.0(5) . .
O13 Mo3 O5 158.4(5) . .
O6 Mo3 O5 74.2(3) . .
O4 Mo3 O5 71.3(3) 2_556 .
O11 Mo3 O10 167.0(5) . .
O13 Mo3 O10 88.8(5) . .
O6 Mo3 O10 77.9(3) . .
O4 Mo3 O10 80.8(3) 2_556 .
O5 Mo3 O10 70.2(3) . .
Mo1 O3 Mo2 114.0(4) . .
C2 N3 N4 104.8(9) . .
C2 N3 Co2 137.2(9) . .
N4 N3 Co2 115.3(7) . .
N5 C3 N2 113.7(12) . .
N5 C3 C2 132.7(12) . .
N2 C3 C2 113.5(11) . .
O7 Mo4 O10 104.7(4) . .
O7 Mo4 O9 103.0(4) . .
O10 Mo4 O9 100.6(4) . .
O7 Mo4 O5 103.4(4) . 2_556
O10 Mo4 O5 99.3(4) . 2_556
O9 Mo4 O5 141.4(3) . 2_556
O7 Mo4 O4 96.9(4) . .
O10 Mo4 O4 158.3(4) . .
O9 Mo4 O4 74.5(3) . .
O5 Mo4 O4 74.8(3) 2_556 .
O7 Mo4 O5 177.8(4) . .
O10 Mo4 O5 77.4(3) . .
O9 Mo4 O5 76.0(3) . .
O5 Mo4 O5 76.6(3) 2_556 .
O4 Mo4 O5 81.0(3) . .
C1 N4 N3 106.4(10) . .
C1 N4 Mo1 129.0(8) . 2_557
N3 N4 Mo1 124.0(7) . 2_557
Mo3 O4 Mo1 147.6(5) 2_556 .
Mo3 O4 Mo4 106.2(4) 2_556 .
Mo1 O4 Mo4 106.2(4) . .
N6 C4 N5 114.5(12) . .
N6 C4 C5 119.4(14) . .
N5 C4 C5 126.0(13) . .
Mo4 O5 Mo2 154.3(4) 2_556 .
Mo4 O5 Mo3 103.4(4) 2_556 .
Mo2 O5 Mo3 90.6(3) . .
Mo4 O5 Mo4 103.4(3) 2_556 .
Mo2 O5 Mo4 96.6(3) . .
Mo3 O5 Mo4 95.3(3) . .
C3 N5 C4 101.4(11) . .
C9 C5 C6 118.7(15) . .
C9 C5 C4 120.5(15) . .
C6 C5 C4 120.8(14) . .
Mo2 O6 Mo3 114.2(4) . .
C4 N6 N2 104.2(12) . .
C7 C6 C5 120.5(18) . .
C8 N7 C7 120.0(15) . .
N7 C7 C6 120(2) . .
N7 C8 C9 122.9(17) . .
Mo4 O9 Mo1 107.8(4) . .
Mo4 O9 Mo2 112.6(4) . .
Mo1 O9 Mo2 92.2(3) . .
C5 C9 C8 117.3(17) . .
Mo4 O10 Mo3 117.0(4) . .

loop_
_geom_bond_atom_site_label_1
_geom_bond_atom_site_label_2
_geom_bond_distance
_geom_bond_site_symmetry_2
Mo1 O1 1.716(8) .
Mo1 O2 1.738(8) 2_557
Mo1 O3 1.878(8) .
Mo1 O4 2.022(8) .
Mo1 N4 2.223(10) 2_557
Mo1 O9 2.232(8) .
Co1 N2 2.078(12) .
Co1 N2 2.078(12) 2_547
Co1 N1 2.095(11) .
Co1 N1 2.095(11) 2_547
Co1 O1W 2.154(12) .
Co1 O1W 2.154(12) 2_547
O1 Co2 2.130(9) .
N1 C1 1.319(16) .
N1 C2 1.349(15) .
C1 N4 1.331(15) .
Mo2 O8 1.707(9) .
Mo2 O12 1.709(9) .
Mo2 O6 1.911(9) .
Mo2 O3 2.000(9) .
Mo2 O5 2.266(8) .
Mo2 O9 2.282(8) .
Co2 O4W 2.040(9) .
Co2 O2W 2.080(10) .
Co2 O2 2.099(9) .
Co2 N3 2.112(10) .
Co2 O3W 2.119(9) .
N2 C3 1.350(17) .
N2 N6 1.363(16) .
C2 N3 1.297(16) .
C2 C3 1.495(18) .
O2 Mo1 1.738(8) 2_557
Mo3 O11 1.683(11) .
Mo3 O13 1.685(10) .
Mo3 O6 1.944(9) .
Mo3 O4 1.964(8) 2_556
Mo3 O5 2.289(8) .
Mo3 O10 2.325(9) .
N3 N4 1.377(13) .
C3 N5 1.322(16) .
Mo4 O7 1.691(9) .
Mo4 O10 1.740(9) .
Mo4 O9 1.915(8) .
Mo4 O5 1.918(8) 2_556
Mo4 O4 2.173(8) .
Mo4 O5 2.418(8) .
N4 Mo1 2.223(10) 2_557
O4 Mo3 1.964(8) 2_556
C4 N6 1.341(18) .
C4 N5 1.349(18) .
C4 C5 1.480(19) .
O5 Mo4 1.918(8) 2_556
C5 C9 1.37(2) .
C5 C6 1.39(2) .
C6 C7 1.35(2) .
N7 C8 1.31(2) .
N7 C7 1.34(2) .
C8 C9 1.39(2) .
